data_4517681
loop_
_publ_author_name
'Taggart, Garrett A.'
'Antonio, Alexandra M.'
'Lorzing, Gregory R.'
'Yap, Glenn P. A.'
'Bloch, Eric D.'

_publ_section_title
;
 Tuning the Porosity, Solubility, and Gas-Storage Properties of
 Cuboctahedral Coordination Cages via Amide or Ester Functionalization.
;
_journal_issue 22
_journal_name_full 'ACS applied materials &amp; interfaces'
_journal_page_first 24913
_journal_page_last 24919
_journal_paper_doi 10.1021/acsami.0c06434
_journal_volume 12
_journal_year 2020
_chemical_formula_moiety 'C248 H112 Cr24 N24 O104'
_chemical_formula_sum 'C248 H112 Cr24 N24 O104'
_chemical_formula_weight 6339.61
_space_group_crystal_system tetragonal
_space_group_IT_number 128
_space_group_name_Hall '-P 4 2n'
_space_group_name_H-M_alt 'P 4/m n c'
_atom_sites_solution_hydrogens geom
_atom_sites_solution_primary iterative
_atom_sites_solution_secondary difmap
_audit_creation_method SHELXL-2018/3
_cell_angle_alpha 90
_cell_angle_beta 90
_cell_angle_gamma 90
_cell_formula_units_Z 2
_cell_length_a 28.3898(14)
_cell_length_b 28.3898(14)
_cell_length_c 40.953(2)
_cell_measurement_reflns_used 9914
_cell_measurement_temperature 200(2)
_cell_measurement_theta_max 36.30
_cell_measurement_theta_min 2.20
_cell_volume 33007(3)
_computing_cell_refinement 'Bruker SAINT'
_computing_data_collection 'Bruker APEX2'
_computing_data_reduction 'Bruker SAINT'
_computing_molecular_graphics 'Bruker SHELXTL'
_computing_publication_material 'Bruker SHELXTL'
_computing_structure_refinement 'SHELXL-2018/3 (Sheldrick, 2018)'
_computing_structure_solution 'SHELXS-97 (Sheldrick 2008)'
_diffrn_ambient_temperature 200(2)
_diffrn_detector_area_resol_mean 8.33
_diffrn_measured_fraction_theta_full 0.961
_diffrn_measured_fraction_theta_max 0.961
_diffrn_measurement_device_type 'Bruker AXS APEX diffractometer'
_diffrn_measurement_method '\f and \w scans'
_diffrn_radiation_type CuK\a
_diffrn_radiation_wavelength 1.54178
_diffrn_reflns_av_R_equivalents 0.2208
_diffrn_reflns_av_unetI/netI 0.0783
_diffrn_reflns_Laue_measured_fraction_full 0.961
_diffrn_reflns_Laue_measured_fraction_max 0.961
_diffrn_reflns_limit_h_max 21
_diffrn_reflns_limit_h_min -15
_diffrn_reflns_limit_k_max 21
_diffrn_reflns_limit_k_min -17
_diffrn_reflns_limit_l_max 31
_diffrn_reflns_limit_l_min -31
_diffrn_reflns_number 44604
_diffrn_reflns_point_group_measured_fraction_full 0.961
_diffrn_reflns_point_group_measured_fraction_max 0.961
_diffrn_reflns_theta_full 36.427
_diffrn_reflns_theta_max 36.427
_diffrn_reflns_theta_min 1.893
_exptl_absorpt_coefficient_mu 3.450
_exptl_absorpt_correction_T_max 0.7472
_exptl_absorpt_correction_T_min 0.3723
_exptl_absorpt_correction_type multi-scan
_exptl_absorpt_process_details
; 
 SADABS 2016/2: Krause, L., Herbst-Irmer, R., Sheldrick G.M. & Stalke D., 
 J. Appl. Cryst. 48 (2015) 3-10 
;
_exptl_crystal_colour purple
_exptl_crystal_density_diffrn 0.638
_exptl_crystal_description block
_exptl_crystal_F_000 6352
_exptl_crystal_size_max 0.515
_exptl_crystal_size_mid 0.304
_exptl_crystal_size_min 0.248
_refine_diff_density_max 0.988
_refine_diff_density_min -0.613
_refine_diff_density_rms 0.123
_refine_ls_extinction_method none
_refine_ls_goodness_of_fit_ref 2.110
_refine_ls_hydrogen_treatment constr
_refine_ls_matrix_type full
_refine_ls_number_parameters 406
_refine_ls_number_reflns 3893
_refine_ls_number_restraints 740
_refine_ls_restrained_S_all 1.997
_refine_ls_R_factor_all 0.2593
_refine_ls_R_factor_gt 0.1929
_refine_ls_shift/su_max 0.000
_refine_ls_shift/su_mean 0.000
_refine_ls_structure_factor_coef Fsqd
_refine_ls_weighting_details 'w=1/[\s^2^(Fo^2^)+(0.2000P)^2^] where P=(Fo^2^+2Fc^2^)/3'
_refine_ls_weighting_scheme calc
_refine_ls_wR_factor_gt 0.4657
_refine_ls_wR_factor_ref 0.5391
_reflns_Friedel_coverage 0.000
_reflns_number_gt 2398
_reflns_number_total 3893
_reflns_threshold_expression 'I > 2\s(I)'
_cod_data_source_file am0c06434_si_002.cif
_cod_data_source_block eric247_sq
_cod_depositor_comments
;Adding full bibliography for 4517681--4517688.cif.

 Adding full bibliography for 4517681--4517688.cif.
;
_cod_original_cell_volume 33008(4)
_cod_database_code 4517681
_shelx_shelxl_version_number 2018/3
_shelx_space_group_comment
; 
The symmetry employed for this shelxl refinement is uniquely defined 
by the following loop, which should always be used as a source of 
symmetry information in preference to the above space-group names. 
They are only intended as comments. 
;
_shelx_estimated_absorpt_t_min 0.270
_shelx_estimated_absorpt_t_max 0.482

loop_
_space_group_symop_operation_xyz
'x, y, z'
'-x, -y, z'
'-y, x, z'
'y, -x, z'
'-x+1/2, y+1/2, -z+1/2'
'x+1/2, -y+1/2, -z+1/2'
'y+1/2, x+1/2, -z+1/2'
'-y+1/2, -x+1/2, -z+1/2'
'-x, -y, -z'
'x, y, -z'
'y, -x, -z'
'-y, x, -z'
'x-1/2, -y-1/2, z-1/2'
'-x-1/2, y-1/2, z-1/2'
'-y-1/2, -x-1/2, z-1/2'
'y-1/2, x-1/2, z-1/2'

loop_
_atom_site_label
_atom_site_type_symbol
_atom_site_fract_x
_atom_site_fract_y
_atom_site_fract_z
_atom_site_U_iso_or_equiv
_atom_site_adp_type
_atom_site_occupancy
_atom_site_site_symmetry_order
_atom_site_calc_flag
_atom_site_refinement_flags_posn
_atom_site_refinement_flags_adp
_atom_site_refinement_flags_occupancy
_atom_site_disorder_assembly
_atom_site_disorder_group
Cr1 Cr 0.69642(18) 0.54248(18) 0.64849(12) 0.097(2) Uani 1 1 d . . . . .
Cr2 Cr 0.75793(17) 0.55381(18) 0.68744(12) 0.096(2) Uani 1 1 d . . . . .
Cr3 Cr 0.7375(2) 0.3448(3) 0.500000 0.097(3) Uani 1 2 d S T P . .
Cr4 Cr 0.8084(3) 0.3006(3) 0.500000 0.104(3) Uani 1 2 d S T P . .
O1_1 O 0.7228(7) 0.5974(7) 0.6228(5) 0.120(6) Uani 1 1 d D U . . .
O2_1 O 0.7788(7) 0.6108(7) 0.6625(5) 0.117(6) Uani 1 1 d D U . . .
O3_1 O 0.6962(7) 0.7111(7) 0.5353(5) 0.126(6) Uani 1 1 d D U . . .
O4_1 O 0.7415(7) 0.7793(8) 0.5357(5) 0.131(6) Uani 1 1 d D U . . .
O5_1 O 0.8312(11) 0.7580(11) 0.6945(7) 0.261(10) Uani 1 1 d D U . . .
N1_1 N 0.8513(11) 0.7737(10) 0.6342(8) 0.189(6) Uani 1 1 d . U . . .
C1_1 C 0.7439(6) 0.6812(8) 0.5913(6) 0.136(6) Uani 1 1 d G U . . .
H1_1 H 0.720241 0.661710 0.581978 0.163 Uiso 1 1 calc R U . . .
C2_1 C 0.7670(8) 0.6672(6) 0.6196(6) 0.136(5) Uani 1 1 d DG U . . .
C3_1 C 0.8016(8) 0.6957(9) 0.6332(4) 0.147(6) Uani 1 1 d G U . . .
H3_1 H 0.817380 0.686099 0.652504 0.177 Uiso 1 1 calc R U . . .
C4_1 C 0.8130(7) 0.7384(8) 0.6185(6) 0.162(6) Uani 1 1 d G U . . .
C5_1 C 0.7898(8) 0.7525(6) 0.5903(6) 0.150(6) Uani 1 1 d G U . . .
H5_1 H 0.797611 0.781665 0.580271 0.180 Uiso 1 1 calc R U . . .
C6_1 C 0.7553(7) 0.7239(9) 0.5767(4) 0.137(5) Uani 1 1 d DG U . . .
C7_1 C 0.7560(9) 0.6209(8) 0.6363(6) 0.123(5) Uani 1 1 d D U . . .
C8_1 C 0.7279(9) 0.7388(9) 0.5464(6) 0.129(5) Uani 1 1 d D U . . .
C9_1 C 0.8544(9) 0.7764(9) 0.6727(8) 0.215(7) Uani 1 1 d D U . . .
C10_1 C 0.8936(7) 0.8075(8) 0.6813(5) 0.228(7) Uani 1 1 d DG U . . .
C11_1 C 0.9333(9) 0.7894(8) 0.6968(6) 0.234(8) Uani 1 1 d DG U . . .
H11_1 H 0.934974 0.756819 0.701810 0.281 Uiso 1 1 calc R U . . .
C12_1 C 0.9705(8) 0.8191(11) 0.7049(6) 0.241(9) Uani 1 1 d G U . . .
H12_1 H 0.997572 0.806709 0.715435 0.289 Uiso 1 1 calc R U . . .
C13_1 C 0.9680(9) 0.8668(11) 0.6975(6) 0.245(9) Uani 1 1 d G U . . .
H13_1 H 0.993413 0.887061 0.703037 0.295 Uiso 1 1 calc R U . . .
C14_1 C 0.9283(11) 0.8849(8) 0.6820(6) 0.243(9) Uani 1 1 d G U . . .
H14_1 H 0.926656 0.917524 0.677014 0.292 Uiso 1 1 calc R U . . .
C15_1 C 0.8912(9) 0.8553(8) 0.6740(6) 0.238(8) Uani 1 1 d DG U . . .
H15_1 H 0.864057 0.867636 0.663390 0.285 Uiso 1 1 calc R U . . .
O1_2 O 0.6748(6) 0.4885(6) 0.6753(4) 0.103(5) Uani 1 1 d D U . . .
O2_2 O 0.7352(6) 0.4988(6) 0.7112(4) 0.098(5) Uani 1 1 d D U . . .
O3_2 O 0.5828(7) 0.3472(6) 0.6763(4) 0.107(5) Uani 1 1 d D U . . .
O4_2 O 0.5961(6) 0.2877(6) 0.7140(4) 0.107(5) Uani 1 1 d D U . . .
N1_2 N 0.7361(9) 0.3457(9) 0.7812(7) 0.155(8) Uani 1 1 d . U . . .
C1_2 C 0.6519(6) 0.4022(7) 0.7013(4) 0.112(5) Uani 1 1 d G U . . .
H1_2 H 0.634008 0.414240 0.683622 0.134 Uiso 1 1 calc R U . . .
C2_2 C 0.6885(7) 0.4286(5) 0.7145(5) 0.111(5) Uani 1 1 d DG U . . .
C3_2 C 0.7147(5) 0.4110(7) 0.7404(5) 0.118(6) Uani 1 1 d G U . . .
H3_2 H 0.739711 0.429082 0.749341 0.142 Uiso 1 1 calc R U . . .
C4_2 C 0.7043(7) 0.3669(8) 0.7532(4) 0.121(6) Uani 1 1 d G U . . .
C5_2 C 0.6677(7) 0.3404(5) 0.7401(5) 0.120(6) Uani 1 1 d G U . . .
H5_2 H 0.660605 0.310242 0.748867 0.144 Uiso 1 1 calc R U . . .
C6_2 C 0.6415(5) 0.3581(7) 0.7142(5) 0.112(5) Uani 1 1 d DG U . . .
C7_2 C 0.6997(8) 0.4763(7) 0.7001(6) 0.103(5) Uani 1 1 d D U . . .
C8_2 C 0.6046(8) 0.3267(7) 0.7000(6) 0.108(5) Uani 1 1 d D U . . .
O1_3 O 0.7429(6) 0.5012(7) 0.6224(4) 0.099(5) Uani 1 1 d D U . . .
O2_3 O 0.7997(6) 0.5136(7) 0.6592(4) 0.106(5) Uani 1 1 d D U . . .
O3_3 O 0.7668(6) 0.3863(6) 0.5342(4) 0.094(5) Uani 1 1 d D U . . .
O4_3 O 0.8359(6) 0.3450(7) 0.5337(5) 0.107(5) Uani 1 1 d D U . . .
N1_3 N 0.9426(7) 0.4228(9) 0.6157(6) 0.122(7) Uani 1 1 d . U . . .
C1_3 C 0.7973(5) 0.4364(7) 0.5886(5) 0.097(5) Uani 1 1 d G U . . .
H1_3 H 0.765385 0.440161 0.582167 0.116 Uiso 1 1 calc R U . . .
C2_3 C 0.8151(7) 0.4623(5) 0.6146(4) 0.098(5) Uani 1 1 d DG U . . .
C3_3 C 0.8618(7) 0.4568(6) 0.6240(4) 0.102(5) Uani 1 1 d G U . . .
H3_3 H 0.874012 0.474532 0.641801 0.123 Uiso 1 1 calc R U . . .
C4_3 C 0.8907(5) 0.4254(7) 0.6074(5) 0.107(5) Uani 1 1 d G U . . .
C5_3 C 0.8729(7) 0.3994(5) 0.5814(4) 0.100(5) Uani 1 1 d G U . . .
H5_3 H 0.892691 0.377948 0.570081 0.121 Uiso 1 1 calc R U . . .
C6_3 C 0.8262(7) 0.4049(6) 0.5720(3) 0.094(5) Uani 1 1 d DG U . . .
C7_3 C 0.7845(7) 0.4957(9) 0.6327(6) 0.100(5) Uani 1 1 d D U . . .
C8_3 C 0.8071(8) 0.3752(8) 0.5447(5) 0.094(5) Uani 1 1 d D U . . .

loop_
_atom_site_aniso_label
_atom_site_aniso_U_11
_atom_site_aniso_U_22
_atom_site_aniso_U_33
_atom_site_aniso_U_23
_atom_site_aniso_U_13
_atom_site_aniso_U_12
Cr1 0.086(5) 0.096(5) 0.108(4) -0.012(4) -0.040(4) 0.000(3)
Cr2 0.075(4) 0.108(5) 0.105(4) -0.017(4) -0.026(3) -0.005(4)
Cr3 0.083(6) 0.100(7) 0.107(6) 0.000 0.000 0.007(5)
Cr4 0.092(7) 0.119(7) 0.102(6) 0.000 0.000 -0.007(5)
O1_1 0.120(13) 0.090(11) 0.151(13) 0.000(10) -0.050(11) -0.026(10)
O2_1 0.126(13) 0.071(11) 0.153(13) -0.012(10) -0.051(10) -0.026(10)
O3_1 0.117(13) 0.145(14) 0.115(11) 0.011(11) -0.012(10) 0.002(10)
O4_1 0.117(13) 0.139(14) 0.137(11) 0.003(11) -0.012(11) 0.003(11)
O5_1 0.29(2) 0.27(2) 0.225(17) 0.029(18) -0.040(17) -0.106(17)
N1_1 0.196(13) 0.183(13) 0.187(12) 0.024(12) -0.054(11) -0.076(10)
C1_1 0.141(12) 0.121(12) 0.146(12) 0.004(10) -0.037(10) -0.025(10)
C2_1 0.143(11) 0.113(11) 0.153(11) 0.007(9) -0.040(9) -0.033(9)
C3_1 0.153(12) 0.129(12) 0.159(12) 0.015(10) -0.042(10) -0.048(10)
C4_1 0.167(12) 0.149(11) 0.169(11) 0.022(10) -0.044(10) -0.057(9)
C5_1 0.153(12) 0.140(12) 0.156(12) 0.019(10) -0.033(10) -0.043(10)
C6_1 0.139(11) 0.130(12) 0.143(11) 0.010(9) -0.028(9) -0.028(9)
C7_1 0.131(12) 0.086(10) 0.152(12) -0.005(9) -0.049(10) -0.029(9)
C8_1 0.122(12) 0.136(13) 0.129(10) 0.009(10) -0.011(9) -0.007(10)
C9_1 0.229(15) 0.216(14) 0.199(13) 0.024(13) -0.052(12) -0.084(12)
C10_1 0.244(16) 0.227(15) 0.214(14) 0.020(14) -0.056(12) -0.088(13)
C11_1 0.247(17) 0.232(17) 0.223(15) 0.022(15) -0.056(14) -0.092(15)
C12_1 0.251(18) 0.239(18) 0.233(16) 0.021(16) -0.060(14) -0.091(16)
C13_1 0.255(19) 0.244(18) 0.238(16) 0.021(17) -0.062(15) -0.089(16)
C14_1 0.254(19) 0.243(17) 0.232(16) 0.019(16) -0.064(15) -0.091(15)
C15_1 0.251(18) 0.236(17) 0.226(15) 0.021(15) -0.058(14) -0.089(15)
O1_2 0.085(12) 0.091(11) 0.133(11) 0.005(10) -0.029(9) -0.071(9)
O2_2 0.087(12) 0.082(11) 0.125(11) 0.007(10) -0.027(10) -0.059(9)
O3_2 0.117(12) 0.085(12) 0.119(12) 0.023(9) -0.035(9) -0.059(10)
O4_2 0.113(12) 0.077(12) 0.131(11) 0.028(10) -0.031(10) -0.054(10)
N1_2 0.151(17) 0.160(17) 0.156(17) 0.036(14) -0.052(13) -0.054(15)
C1_2 0.112(11) 0.100(11) 0.123(11) 0.015(9) -0.041(9) -0.065(9)
C2_2 0.107(11) 0.100(10) 0.126(10) 0.015(9) -0.037(9) -0.067(9)
C3_2 0.116(12) 0.111(11) 0.128(11) 0.015(10) -0.045(9) -0.069(10)
C4_2 0.122(12) 0.114(12) 0.127(11) 0.023(10) -0.045(9) -0.066(10)
C5_2 0.124(12) 0.110(12) 0.127(11) 0.023(10) -0.040(9) -0.062(10)
C6_2 0.116(11) 0.099(11) 0.122(10) 0.021(9) -0.042(8) -0.063(9)
C7_2 0.096(11) 0.088(10) 0.126(10) 0.007(9) -0.032(9) -0.064(9)
C8_2 0.113(11) 0.088(11) 0.124(11) 0.026(9) -0.033(9) -0.061(9)
O1_3 0.030(10) 0.155(12) 0.113(11) -0.019(10) -0.001(9) 0.021(10)
O2_3 0.044(10) 0.153(12) 0.120(11) -0.019(10) -0.015(9) 0.031(10)
O3_3 0.052(11) 0.114(12) 0.117(10) -0.011(10) 0.014(9) -0.003(9)
O4_3 0.076(11) 0.115(12) 0.132(11) -0.001(9) 0.010(10) 0.014(9)
N1_3 0.045(12) 0.157(17) 0.165(16) -0.001(15) -0.016(12) 0.031(13)
C1_3 0.040(10) 0.129(11) 0.121(11) -0.011(9) 0.008(9) 0.010(9)
C2_3 0.038(9) 0.135(11) 0.123(10) -0.015(8) 0.004(9) 0.013(9)
C3_3 0.041(10) 0.136(12) 0.130(11) -0.020(9) 0.005(9) 0.014(10)
C4_3 0.046(10) 0.139(12) 0.136(11) -0.019(10) 0.003(9) 0.022(10)
C5_3 0.044(10) 0.129(12) 0.128(11) -0.019(9) 0.010(9) 0.018(10)
C6_3 0.040(10) 0.122(11) 0.119(10) -0.008(8) 0.014(8) 0.013(9)
C7_3 0.037(10) 0.146(11) 0.117(10) -0.018(9) -0.010(9) 0.022(9)
C8_3 0.050(10) 0.115(11) 0.117(9) -0.005(8) 0.016(9) 0.011(9)

loop_
_atom_type_symbol
_atom_type_description
_atom_type_scat_dispersion_real
_atom_type_scat_dispersion_imag
_atom_type_scat_source
C C 0.0181 0.0091 'International Tables Vol C Tables 4.2.6.8 and 6.1.1.4'
H H 0.0000 0.0000 'International Tables Vol C Tables 4.2.6.8 and 6.1.1.4'
Cr Cr -0.1635 2.4439 'International Tables Vol C Tables 4.2.6.8 and 6.1.1.4'
N N 0.0311 0.0180 'International Tables Vol C Tables 4.2.6.8 and 6.1.1.4'
O O 0.0492 0.0322 'International Tables Vol C Tables 4.2.6.8 and 6.1.1.4'

loop_
_geom_angle_atom_site_label_1
_geom_angle_atom_site_label_2
_geom_angle_atom_site_label_3
_geom_angle
_geom_angle_site_symmetry_1
_geom_angle_site_symmetry_3
_geom_angle_publ_flag
O1_2 Cr1 O3_2 86.4(8) . 3_655 ?
O1_2 Cr1 O1_1 176.0(8) . . ?
O3_2 Cr1 O1_1 94.8(8) 3_655 . ?
O1_2 Cr1 O1_3 92.6(8) . . ?
O3_2 Cr1 O1_3 177.0(7) 3_655 . ?
O1_1 Cr1 O1_3 86.0(8) . . ?
O1_2 Cr1 Cr2 87.7(5) . . ?
O3_2 Cr1 Cr2 89.7(5) 3_655 . ?
O1_1 Cr1 Cr2 88.5(6) . . ?
O1_3 Cr1 Cr2 87.4(5) . . ?
O2_2 Cr2 O2_1 177.9(8) . . ?
O2_2 Cr2 O2_3 91.6(8) . . ?
O2_1 Cr2 O2_3 89.5(8) . . ?
O2_2 Cr2 O4_2 89.7(8) . 3_655 ?
O2_1 Cr2 O4_2 89.1(8) . 3_655 ?
O2_3 Cr2 O4_2 176.4(7) . 3_655 ?
O2_2 Cr2 Cr1 89.1(5) . . ?
O2_1 Cr2 Cr1 89.1(6) . . ?
O2_3 Cr2 Cr1 88.3(5) . . ?
O4_2 Cr2 Cr1 88.3(5) 3_655 . ?
O3_1 Cr3 O3_1 92.4(11) 11_566 4_565 ?
O3_1 Cr3 O3_3 89.6(7) 11_566 10_556 ?
O3_1 Cr3 O3_3 177.4(8) 4_565 10_556 ?
O3_1 Cr3 O3_3 177.4(8) 11_566 . ?
O3_1 Cr3 O3_3 89.6(7) 4_565 . ?
O3_3 Cr3 O3_3 88.3(10) 10_556 . ?
O3_1 Cr3 Cr4 90.6(7) 11_566 . ?
O3_1 Cr3 Cr4 90.6(7) 4_565 . ?
O3_3 Cr3 Cr4 87.7(6) 10_556 . ?
O3_3 Cr3 Cr4 87.7(6) . . ?
O4_3 Cr4 O4_3 85.9(11) 10_556 . ?
O4_3 Cr4 O4_1 91.8(8) 10_556 11_566 ?
O4_3 Cr4 O4_1 177.0(9) . 11_566 ?
O4_3 Cr4 O4_1 177.0(9) 10_556 4_565 ?
O4_3 Cr4 O4_1 91.8(8) . 4_565 ?
O4_1 Cr4 O4_1 90.3(11) 11_566 4_565 ?
O4_3 Cr4 Cr3 89.9(6) 10_556 . ?
O4_3 Cr4 Cr3 89.9(6) . . ?
O4_1 Cr4 Cr3 88.1(7) 11_566 . ?
O4_1 Cr4 Cr3 88.1(7) 4_565 . ?
C7_1 O1_1 Cr1 116.6(15) . . ?
C7_1 O2_1 Cr2 117.3(15) . . ?
C8_1 O3_1 Cr3 115.7(16) . 3_655 ?
C8_1 O4_1 Cr4 115.1(16) . 3_655 ?
C9_1 N1_1 C4_1 118(2) . . ?
C2_1 C1_1 C6_1 120.0 . . ?
C2_1 C1_1 H1_1 120.0 . . ?
C6_1 C1_1 H1_1 120.0 . . ?
C3_1 C2_1 C1_1 120.0 . . ?
C3_1 C2_1 C7_1 118(2) . . ?
C1_1 C2_1 C7_1 122(2) . . ?
C2_1 C3_1 C4_1 120.0 . . ?
C2_1 C3_1 H3_1 120.0 . . ?
C4_1 C3_1 H3_1 120.0 . . ?
C5_1 C4_1 C3_1 120.0 . . ?
C5_1 C4_1 N1_1 118(2) . . ?
C3_1 C4_1 N1_1 122(2) . . ?
C4_1 C5_1 C6_1 120.0 . . ?
C4_1 C5_1 H5_1 120.0 . . ?
C6_1 C5_1 H5_1 120.0 . . ?
C5_1 C6_1 C1_1 120.0 . . ?
C5_1 C6_1 C8_1 122(2) . . ?
C1_1 C6_1 C8_1 118(2) . . ?
O2_1 C7_1 O1_1 128(2) . . ?
O2_1 C7_1 C2_1 118(2) . . ?
O1_1 C7_1 C2_1 114(2) . . ?
O3_1 C8_1 O4_1 130(2) . . ?
O3_1 C8_1 C6_1 118(2) . . ?
O4_1 C8_1 C6_1 112(2) . . ?
O5_1 C9_1 C10_1 119(3) . . ?
O5_1 C9_1 N1_1 132(3) . . ?
C10_1 C9_1 N1_1 108.2(18) . . ?
C11_1 C10_1 C15_1 120.0 . . ?
C11_1 C10_1 C9_1 120.2(8) . . ?
C15_1 C10_1 C9_1 119.8(8) . . ?
C10_1 C11_1 C12_1 120.0 . . ?
C10_1 C11_1 H11_1 120.0 . . ?
C12_1 C11_1 H11_1 120.0 . . ?
C13_1 C12_1 C11_1 120.0 . . ?
C13_1 C12_1 H12_1 120.0 . . ?
C11_1 C12_1 H12_1 120.0 . . ?
C12_1 C13_1 C14_1 120.0 . . ?
C12_1 C13_1 H13_1 120.0 . . ?
C14_1 C13_1 H13_1 120.0 . . ?
C15_1 C14_1 C13_1 120.0 . . ?
C15_1 C14_1 H14_1 120.0 . . ?
C13_1 C14_1 H14_1 120.0 . . ?
C14_1 C15_1 C10_1 120.0 . . ?
C14_1 C15_1 H15_1 120.0 . . ?
C10_1 C15_1 H15_1 120.0 . . ?
C7_2 O1_2 Cr1 118.4(13) . . ?
C7_2 O2_2 Cr2 118.7(14) . . ?
C8_2 O3_2 Cr1 114.6(13) . 4_565 ?
C8_2 O4_2 Cr2 114.7(14) . 4_565 ?
C2_2 C1_2 C6_2 120.0 . . ?
C2_2 C1_2 H1_2 120.0 . . ?
C6_2 C1_2 H1_2 120.0 . . ?
C1_2 C2_2 C3_2 120.0 . . ?
C1_2 C2_2 C7_2 119.4(17) . . ?
C3_2 C2_2 C7_2 120.6(17) . . ?
C4_2 C3_2 C2_2 120.0 . . ?
C4_2 C3_2 H3_2 120.0 . . ?
C2_2 C3_2 H3_2 120.0 . . ?
C3_2 C4_2 C5_2 120.0 . . ?
C3_2 C4_2 N1_2 119.8(18) . . ?
C5_2 C4_2 N1_2 120.1(18) . . ?
C6_2 C5_2 C4_2 120.0 . . ?
C6_2 C5_2 H5_2 120.0 . . ?
C4_2 C5_2 H5_2 120.0 . . ?
C5_2 C6_2 C1_2 120.0 . . ?
C5_2 C6_2 C8_2 117.3(17) . . ?
C1_2 C6_2 C8_2 122.6(17) . . ?
O2_2 C7_2 O1_2 125.7(18) . . ?
O2_2 C7_2 C2_2 118.2(18) . . ?
O1_2 C7_2 C2_2 115.7(19) . . ?
O4_2 C8_2 O3_2 130.0(19) . . ?
O4_2 C8_2 C6_2 118.5(19) . . ?
O3_2 C8_2 C6_2 111.2(18) . . ?
C7_3 O1_3 Cr1 119.7(13) . . ?
C7_3 O2_3 Cr2 121.0(14) . . ?
C8_3 O3_3 Cr3 117.7(14) . . ?
C8_3 O4_3 Cr4 114.4(14) . . ?
C2_3 C1_3 C6_3 120.0 . . ?
C2_3 C1_3 H1_3 120.0 . . ?
C6_3 C1_3 H1_3 120.0 . . ?
C1_3 C2_3 C3_3 120.0 . . ?
C1_3 C2_3 C7_3 120.4(17) . . ?
C3_3 C2_3 C7_3 119.6(17) . . ?
C2_3 C3_3 C4_3 120.0 . . ?
C2_3 C3_3 H3_3 120.0 . . ?
C4_3 C3_3 H3_3 120.0 . . ?
C5_3 C4_3 C3_3 120.0 . . ?
C5_3 C4_3 N1_3 120.0(18) . . ?
C3_3 C4_3 N1_3 119.8(18) . . ?
C6_3 C5_3 C4_3 120.0 . . ?
C6_3 C5_3 H5_3 120.0 . . ?
C4_3 C5_3 H5_3 120.0 . . ?
C5_3 C6_3 C1_3 120.0 . . ?
C5_3 C6_3 C8_3 119.2(18) . . ?
C1_3 C6_3 C8_3 120.8(18) . . ?
O1_3 C7_3 O2_3 123.4(18) . . ?
O1_3 C7_3 C2_3 117.5(19) . . ?
O2_3 C7_3 C2_3 118.7(19) . . ?
O3_3 C8_3 O4_3 129.4(19) . . ?
O3_3 C8_3 C6_3 116(2) . . ?
O4_3 C8_3 C6_3 114(2) . . ?

loop_
_geom_bond_atom_site_label_1
_geom_bond_atom_site_label_2
_geom_bond_distance
_geom_bond_site_symmetry_2
_geom_bond_publ_flag
Cr1 O1_2 1.984(18) . ?
Cr1 O3_2 2.034(17) 3_655 ?
Cr1 O1_1 2.02(2) . ?
Cr1 O1_3 2.063(17) . ?
Cr1 Cr2 2.387(6) . ?
Cr2 O2_2 1.952(17) . ?
Cr2 O2_1 2.00(2) . ?
Cr2 O2_3 2.013(18) . ?
Cr2 O4_2 2.074(17) 3_655 ?
Cr3 O3_1 2.00(2) 11_566 ?
Cr3 O3_1 2.00(2) 4_565 ?
Cr3 O3_3 2.011(18) 10_556 ?
Cr3 O3_3 2.011(18) . ?
Cr3 Cr4 2.371(10) . ?
Cr4 O4_3 2.03(2) 10_556 ?
Cr4 O4_3 2.03(2) . ?
Cr4 O4_1 2.06(2) 11_566 ?
Cr4 O4_1 2.06(2) 4_565 ?
O1_1 C7_1 1.283(14) . ?
O2_1 C7_1 1.282(14) . ?
O3_1 C8_1 1.279(14) . ?
O4_1 C8_1 1.289(14) . ?
O5_1 C9_1 1.228(12) . ?
N1_1 C9_1 1.58(4) . ?
N1_1 C4_1 1.61(3) . ?
C1_1 C2_1 1.3900 . ?
C1_1 C6_1 1.3900 . ?
C1_1 H1_1 0.9500 . ?
C2_1 C3_1 1.3900 . ?
C2_1 C7_1 1.514(14) . ?
C3_1 C4_1 1.3900 . ?
C3_1 H3_1 0.9500 . ?
C4_1 C5_1 1.3900 . ?
C5_1 C6_1 1.3900 . ?
C5_1 H5_1 0.9500 . ?
C6_1 C8_1 1.521(14) . ?
C9_1 C10_1 1.464(19) . ?
C10_1 C11_1 1.3900 . ?
C10_1 C15_1 1.3900 . ?
C11_1 C12_1 1.3900 . ?
C11_1 H11_1 0.9500 . ?
C12_1 C13_1 1.3900 . ?
C12_1 H12_1 0.9500 . ?
C13_1 C14_1 1.3900 . ?
C13_1 H13_1 0.9500 . ?
C14_1 C15_1 1.3900 . ?
C14_1 H14_1 0.9500 . ?
C15_1 H15_1 0.9500 . ?
O1_2 C7_2 1.282(13) . ?
O2_2 C7_2 1.279(13) . ?
O3_2 C8_2 1.289(13) . ?
O4_2 C8_2 1.268(13) . ?
N1_2 C4_2 1.58(3) . ?
C1_2 C2_2 1.3900 . ?
C1_2 C6_2 1.3900 . ?
C1_2 H1_2 0.9500 . ?
C2_2 C3_2 1.3900 . ?
C2_2 C7_2 1.510(13) . ?
C3_2 C4_2 1.3900 . ?
C3_2 H3_2 0.9500 . ?
C4_2 C5_2 1.3900 . ?
C5_2 C6_2 1.3900 . ?
C5_2 H5_2 0.9500 . ?
C6_2 C8_2 1.494(13) . ?
O1_3 C7_3 1.264(14) . ?
O2_3 C7_3 1.275(13) . ?
O3_3 C8_3 1.261(13) . ?
O4_3 C8_3 1.268(14) . ?
N1_3 C4_3 1.51(2) . ?
C1_3 C2_3 1.3900 . ?
C1_3 C6_3 1.3900 . ?
C1_3 H1_3 0.9500 . ?
C2_3 C3_3 1.3900 . ?
C2_3 C7_3 1.483(13) . ?
C3_3 C4_3 1.3900 . ?
C3_3 H3_3 0.9500 . ?
C4_3 C5_3 1.3900 . ?
C5_3 C6_3 1.3900 . ?
C5_3 H5_3 0.9500 . ?
C6_3 C8_3 1.503(13) . ?
